data_4514193
loop_
_publ_author_name
'Wan, Kai Y.'
'Sung, Molly M. H.'
'Lough, Alan J.'
'Morris, Robert H.'

_publ_section_title
;
 Half-Sandwich Ruthenium Catalyst Bearing an Enantiopure Primary Amine
 Tethered to an N-Heterocyclic Carbene for Ketone Hydrogenation
;
_journal_issue 10
_journal_name_full 'ACS Catalysis'
_journal_page_first 6827
_journal_paper_doi 10.1021/acscatal.7b02346
_journal_volume 7
_journal_year 2017
_chemical_absolute_configuration ad
_chemical_formula_moiety 'C36 H38 Cu I N6,  1.21(C H2 Cl2)'
_chemical_formula_sum 'C37.21 H40.41 Cl2.41 Cu I N6'
_chemical_formula_weight 847.66
_space_group_crystal_system orthorhombic
_space_group_IT_number 19
_space_group_name_Hall 'P 2ac 2ab'
_space_group_name_H-M_alt 'P 21 21 21'
_symmetry_space_group_name_Hall 'P 2ac 2ab'
_symmetry_space_group_name_H-M 'P 21 21 21'
_atom_sites_solution_hydrogens geom
_audit_creation_method SHELXL-2014/7
_cell_angle_alpha 90
_cell_angle_beta 90
_cell_angle_gamma 90
_cell_formula_units_Z 8
_cell_length_a 16.9652(6)
_cell_length_b 19.7318(8)
_cell_length_c 24.8974(11)
_cell_measurement_reflns_used 9948
_cell_measurement_temperature 147(2)
_cell_measurement_theta_max 63.30
_cell_measurement_theta_min 3.15
_cell_volume 8334.5(6)
_computing_cell_refinement APEX2
_computing_data_collection 'APEX2 (Bruker, 2014)'
_computing_data_reduction 'SAINT (Bruker, 2014)'
_computing_molecular_graphics 'PLATON (Spek, 2009)'
_computing_publication_material 'SHELXTL (Sheldrick, 2008)'
_computing_structure_refinement 'SHELXL-2014/7 (Sheldrick, 2015)'
_computing_structure_solution 'SHELXT (Sheldrick, 2015)'
_diffrn_ambient_temperature 147(2)
_diffrn_measured_fraction_theta_full 0.990
_diffrn_measured_fraction_theta_max 0.990
_diffrn_measurement_device_type 'Bruker Kappa APEX-DUO CCD'
_diffrn_measurement_method '\f and \w scans'
_diffrn_radiation_type CuK\a
_diffrn_radiation_wavelength 1.54178
_diffrn_reflns_av_R_equivalents 0.1098
_diffrn_reflns_av_unetI/netI 0.0642
_diffrn_reflns_Laue_measured_fraction_full 0.990
_diffrn_reflns_Laue_measured_fraction_max 0.990
_diffrn_reflns_limit_h_max 20
_diffrn_reflns_limit_h_min -20
_diffrn_reflns_limit_k_max 23
_diffrn_reflns_limit_k_min -22
_diffrn_reflns_limit_l_max 29
_diffrn_reflns_limit_l_min -29
_diffrn_reflns_number 183312
_diffrn_reflns_point_group_measured_fraction_full 0.990
_diffrn_reflns_point_group_measured_fraction_max 0.990
_diffrn_reflns_theta_full 67.549
_diffrn_reflns_theta_max 67.549
_diffrn_reflns_theta_min 2.857
_diffrn_source 'Bruker ImuS with multi-layer optics'
_exptl_absorpt_coefficient_mu 8.220
_exptl_absorpt_correction_T_max 0.7529
_exptl_absorpt_correction_T_min 0.4729
_exptl_absorpt_correction_type multi-scan
_exptl_absorpt_process_details 'SADABS (sheldrick, 1996)'
_exptl_crystal_colour colourless
_exptl_crystal_density_diffrn 1.351
_exptl_crystal_description plate
_exptl_crystal_F_000 3430
_exptl_crystal_size_max 0.170
_exptl_crystal_size_mid 0.150
_exptl_crystal_size_min 0.050
_refine_diff_density_max 0.996
_refine_diff_density_min -1.020
_refine_diff_density_rms 0.083
_refine_ls_abs_structure_details
; 
 Refined as an inversion twin. 
;
_refine_ls_abs_structure_Flack 0.002(7)
_refine_ls_extinction_method none
_refine_ls_goodness_of_fit_ref 1.036
_refine_ls_hydrogen_treatment constr
_refine_ls_matrix_type full
_refine_ls_number_parameters 870
_refine_ls_number_reflns 14795
_refine_ls_number_restraints 53
_refine_ls_restrained_S_all 1.041
_refine_ls_R_factor_all 0.0677
_refine_ls_R_factor_gt 0.0528
_refine_ls_shift/su_max 0.002
_refine_ls_shift/su_mean 0.000
_refine_ls_structure_factor_coef Fsqd
_refine_ls_weighting_details 'w=1/[\s^2^(Fo^2^)+(0.0778P)^2^+6.4184P] where P=(Fo^2^+2Fc^2^)/3'
_refine_ls_weighting_scheme calc
_refine_ls_wR_factor_gt 0.1367
_refine_ls_wR_factor_ref 0.1484
_reflns_Friedel_coverage 0.832
_reflns_Friedel_fraction_full 0.989
_reflns_Friedel_fraction_max 0.989
_reflns_number_gt 12060
_reflns_number_total 14795
_reflns_threshold_expression 'I > 2\s(I)'
_cod_data_source_file cs7b02346_si_002.cif
_cod_data_source_block 9
_cod_depositor_comments 'Adding full bibliography for 4514193.cif.'
_cod_database_code 4514193
_shelx_shelxl_version_number 2014/7
_shelx_space_group_comment
; 
The symmetry employed for this shelxl refinement is uniquely defined 
by the following loop, which should always be used as a source of 
symmetry information in preference to the above space-group names. 
They are only intended as comments. 
;
_shelx_estimated_absorpt_t_min 0.335
_shelx_estimated_absorpt_t_max 0.684

loop_
_space_group_symop_operation_xyz
'x, y, z'
'-x+1/2, -y, z+1/2'
'-x, y+1/2, -z+1/2'
'x+1/2, -y+1/2, -z'

loop_
_atom_site_label
_atom_site_type_symbol
_atom_site_fract_x
_atom_site_fract_y
_atom_site_fract_z
_atom_site_U_iso_or_equiv
_atom_site_adp_type
_atom_site_occupancy
_atom_site_site_symmetry_order
_atom_site_calc_flag
_atom_site_refinement_flags_posn
_atom_site_refinement_flags_adp
_atom_site_refinement_flags_occupancy
Cu1A Cu 0.53048(7) 0.40233(7) 0.45109(6) 0.0583(3) Uani 1 1 d . . .
I1A I 0.66486(3) 0.31273(3) 0.46720(3) 0.06456(18) Uani 1 1 d . . .
N1A N 0.6378(5) 0.5076(5) 0.4112(5) 0.087(3) Uani 1 1 d . U .
N2A N 0.5788(5) 0.5411(5) 0.4804(5) 0.089(3) Uani 1 1 d . U .
N3A N 0.7975(6) 0.4526(8) 0.4009(6) 0.132(5) Uani 1 1 d . . .
H3A1 H 0.8316 0.4190 0.4005 0.159 Uiso 1 1 calc R U .
H3A2 H 0.7921 0.4775 0.4301 0.159 Uiso 1 1 calc R U .
N4A N 0.4200(4) 0.2912(4) 0.4798(3) 0.0558(17) Uani 1 1 d . . .
N5A N 0.3858(5) 0.3424(5) 0.4083(3) 0.072(2) Uani 1 1 d . . .
N6A N 0.5100(5) 0.1704(5) 0.5019(4) 0.080(3) Uani 1 1 d . . .
H6A1 H 0.5541 0.1485 0.5084 0.096 Uiso 1 1 calc R U .
H6A2 H 0.4907 0.1715 0.4691 0.096 Uiso 1 1 calc DR U .
C1A C 0.5846(5) 0.4874(5) 0.4477(5) 0.071(3) Uani 1 1 d . U .
C2A C 0.6674(8) 0.5707(6) 0.4228(8) 0.115(5) Uani 1 1 d . U .
H2AA H 0.7069 0.5949 0.4037 0.139 Uiso 1 1 calc R U .
C3A C 0.6296(9) 0.5902(7) 0.4658(9) 0.124(6) Uani 1 1 d . U .
H3AA H 0.6368 0.6321 0.4839 0.149 Uiso 1 1 calc R U .
C4A C 0.5291(8) 0.5415(7) 0.5282(6) 0.104(4) Uani 1 1 d . . .
H4AA H 0.5062 0.4964 0.5334 0.156 Uiso 1 1 calc R U .
H4AB H 0.4868 0.5749 0.5237 0.156 Uiso 1 1 calc R U .
H4AC H 0.5610 0.5535 0.5596 0.156 Uiso 1 1 calc R U .
C5A C 0.6603(6) 0.4656(6) 0.3643(5) 0.080(3) Uani 1 1 d . . .
H5AA H 0.6479 0.4177 0.3745 0.096 Uiso 1 1 calc R U .
C6A C 0.6106(6) 0.4808(6) 0.3161(6) 0.083(3) Uani 1 1 d . U .
C7A C 0.5676(7) 0.4309(8) 0.2913(7) 0.104(4) Uani 1 1 d . U .
H7AA H 0.5687 0.3862 0.3053 0.125 Uiso 1 1 calc R U .
C8A C 0.5219(10) 0.4449(11) 0.2455(9) 0.141(7) Uani 1 1 d . U .
H8AA H 0.4912 0.4095 0.2303 0.170 Uiso 1 1 calc R U .
C9A C 0.5201(10) 0.5047(13) 0.2230(9) 0.146(7) Uani 1 1 d . U .
H9AA H 0.4910 0.5126 0.1910 0.175 Uiso 1 1 calc R U .
C10A C 0.5618(12) 0.5556(10) 0.2474(9) 0.137(6) Uani 1 1 d . U .
H10A H 0.5593 0.5999 0.2325 0.164 Uiso 1 1 calc R U .
C11A C 0.6082(10) 0.5453(7) 0.2936(7) 0.112(4) Uani 1 1 d . U .
H11A H 0.6372 0.5816 0.3090 0.135 Uiso 1 1 calc R U .
C12A C 0.7495(7) 0.4673(8) 0.3530(7) 0.105(5) Uani 1 1 d . . .
H12A H 0.7632 0.5140 0.3405 0.126 Uiso 1 1 calc R U .
C13A C 0.7679(5) 0.4192(4) 0.3082(4) 0.096(4) Uani 1 1 d G U .
C14A C 0.7844(6) 0.4445(4) 0.2573(4) 0.132(6) Uani 1 1 d G U .
H14A H 0.7857 0.4921 0.2514 0.158 Uiso 1 1 calc R U .
C15A C 0.7989(6) 0.4003(6) 0.2150(3) 0.148(7) Uani 1 1 d G U .
H15A H 0.8101 0.4176 0.1802 0.177 Uiso 1 1 calc R U .
C16A C 0.7969(6) 0.3307(5) 0.2236(3) 0.134(6) Uani 1 1 d G U .
H16A H 0.8068 0.3004 0.1947 0.161 Uiso 1 1 calc R U .
C17A C 0.7804(6) 0.3054(4) 0.2745(4) 0.107(4) Uani 1 1 d G U .
H17A H 0.7790 0.2578 0.2803 0.129 Uiso 1 1 calc R U .
C18A C 0.7659(5) 0.3496(5) 0.3167(3) 0.105(4) Uani 1 1 d G U .
H18A H 0.7546 0.3323 0.3515 0.126 Uiso 1 1 calc R U .
C19A C 0.4411(5) 0.3438(5) 0.4469(4) 0.059(2) Uani 1 1 d . . .
C20A C 0.3550(5) 0.2561(6) 0.4619(4) 0.072(3) Uani 1 1 d . . .
H20A H 0.3302 0.2179 0.4779 0.086 Uiso 1 1 calc R U .
C21A C 0.3347(6) 0.2892(7) 0.4159(5) 0.087(3) Uani 1 1 d . . .
H21A H 0.2923 0.2774 0.3928 0.105 Uiso 1 1 calc R U .
C22A C 0.3818(7) 0.3902(8) 0.3636(5) 0.095(4) Uani 1 1 d . . .
H22A H 0.3271 0.4047 0.3585 0.143 Uiso 1 1 calc R U .
H22B H 0.4009 0.3681 0.3308 0.143 Uiso 1 1 calc R U .
H22C H 0.4148 0.4297 0.3716 0.143 Uiso 1 1 calc R U .
C23A C 0.4585(5) 0.2800(4) 0.5321(3) 0.0516(18) Uani 1 1 d . . .
H23A H 0.5124 0.3002 0.5296 0.062 Uiso 1 1 calc R U .
C24A C 0.4166(5) 0.3166(4) 0.5761(3) 0.054(2) Uani 1 1 d . . .
C25A C 0.4552(7) 0.3688(5) 0.6021(5) 0.076(3) Uani 1 1 d . . .
H25A H 0.5075 0.3807 0.5924 0.091 Uiso 1 1 calc R U .
C26A C 0.4160(11) 0.4036(8) 0.6431(6) 0.111(6) Uani 1 1 d . . .
H26A H 0.4421 0.4398 0.6608 0.133 Uiso 1 1 calc R U .
C27A C 0.3434(12) 0.3874(8) 0.6577(5) 0.105(5) Uani 1 1 d . . .
H27A H 0.3186 0.4117 0.6860 0.126 Uiso 1 1 calc R U .
C28A C 0.3033(9) 0.3354(8) 0.6323(5) 0.097(4) Uani 1 1 d . . .
H28A H 0.2510 0.3242 0.6427 0.116 Uiso 1 1 calc R U .
C29A C 0.3402(6) 0.2997(5) 0.5913(4) 0.067(2) Uani 1 1 d . . .
H29A H 0.3133 0.2638 0.5737 0.081 Uiso 1 1 calc R U .
C30A C 0.4695(5) 0.2046(4) 0.5449(4) 0.0535(19) Uani 1 1 d . . .
H30A H 0.4160 0.1838 0.5484 0.064 Uiso 1 1 calc R U .
C31A C 0.5107(5) 0.1975(4) 0.5980(4) 0.057(2) Uani 1 1 d . . .
C32A C 0.4704(7) 0.1655(5) 0.6405(5) 0.072(3) Uani 1 1 d . . .
H32A H 0.4201 0.1456 0.6348 0.086 Uiso 1 1 calc R U .
C33A C 0.5063(7) 0.1636(5) 0.6917(5) 0.077(3) Uani 1 1 d . . .
H33A H 0.4784 0.1436 0.7208 0.092 Uiso 1 1 calc R U .
C34A C 0.5773(7) 0.1888(5) 0.7006(4) 0.072(3) Uani 1 1 d . . .
H34A H 0.6003 0.1855 0.7353 0.086 Uiso 1 1 calc R U .
C35A C 0.6192(6) 0.2208(5) 0.6584(4) 0.065(2) Uani 1 1 d . . .
H35A H 0.6701 0.2393 0.6644 0.078 Uiso 1 1 calc R U .
C36A C 0.5838(5) 0.2245(5) 0.6079(4) 0.060(2) Uani 1 1 d . . .
H36A H 0.6112 0.2464 0.5795 0.072 Uiso 1 1 calc R U .
Cu1B Cu 0.20843(7) 0.39270(6) 0.95655(5) 0.0558(3) Uani 1 1 d . . .
I1B I 0.32985(4) 0.29301(3) 0.95436(3) 0.0744(2) Uani 1 1 d . . .
N1B N 0.3166(4) 0.5027(3) 0.9211(3) 0.0506(16) Uani 1 1 d . . .
N2B N 0.2443(5) 0.5332(4) 0.9870(3) 0.0598(19) Uani 1 1 d . . .
N3B N 0.4745(6) 0.4594(6) 0.9212(4) 0.097(4) Uani 1 1 d . . .
H3B1 H 0.5129 0.4295 0.9232 0.116 Uiso 1 1 calc R U .
H3B2 H 0.4588 0.4809 0.9502 0.116 Uiso 1 1 calc R U .
N4B N 0.0960(4) 0.2919(4) 0.9986(3) 0.0552(17) Uani 1 1 d . . .
N5B N 0.0573(5) 0.3335(5) 0.9240(4) 0.078(2) Uani 1 1 d . . .
N6B N 0.1874(6) 0.1701(4) 1.0238(4) 0.078(2) Uani 1 1 d . . .
H6B1 H 0.2324 0.1489 1.0293 0.093 Uiso 1 1 calc R U .
H6B2 H 0.1630 0.1662 0.9928 0.093 Uiso 1 1 calc R U .
C1B C 0.2595(5) 0.4778(4) 0.9550(4) 0.0523(19) Uani 1 1 d . . .
C2B C 0.3339(7) 0.5702(5) 0.9323(4) 0.067(2) Uani 1 1 d . . .
H2BA H 0.3698 0.5986 0.9135 0.080 Uiso 1 1 calc R U .
C3B C 0.2904(6) 0.5871(5) 0.9744(4) 0.072(3) Uani 1 1 d . . .
H3BA H 0.2912 0.6295 0.9925 0.086 Uiso 1 1 calc R U .
C4B C 0.1849(7) 0.5319(6) 1.0304(5) 0.082(3) Uani 1 1 d . . .
H4BA H 0.1447 0.5664 1.0235 0.122 Uiso 1 1 calc R U .
H4BB H 0.2107 0.5412 1.0649 0.122 Uiso 1 1 calc R U .
H4BC H 0.1600 0.4871 1.0317 0.122 Uiso 1 1 calc R U .
C5B C 0.3482(5) 0.4626(4) 0.8767(3) 0.0496(19) Uani 1 1 d . . .
H5BA H 0.3409 0.4139 0.8867 0.060 Uiso 1 1 calc R U .
C6B C 0.2981(5) 0.4747(5) 0.8270(4) 0.058(2) Uani 1 1 d . . .
C7B C 0.2456(7) 0.4264(8) 0.8108(4) 0.086(4) Uani 1 1 d . . .
H7BA H 0.2434 0.3839 0.8287 0.103 Uiso 1 1 calc R U .
C8B C 0.1938(8) 0.4403(12) 0.7665(6) 0.127(7) Uani 1 1 d . . .
H8BA H 0.1558 0.4072 0.7566 0.152 Uiso 1 1 calc R U .
C9B C 0.1976(9) 0.4991(15) 0.7385(6) 0.143(9) Uani 1 1 d . . .
H9BA H 0.1648 0.5066 0.7082 0.171 Uiso 1 1 calc R U .
C10B C 0.2491(9) 0.5464(10) 0.7548(5) 0.111(6) Uani 1 1 d . . .
H10B H 0.2508 0.5886 0.7365 0.133 Uiso 1 1 calc R U .
C11B C 0.3023(7) 0.5354(7) 0.7995(5) 0.080(3) Uani 1 1 d . . .
H11B H 0.3392 0.5692 0.8097 0.096 Uiso 1 1 calc R U .
C12B C 0.4365(5) 0.4732(5) 0.8693(4) 0.057(2) Uani 1 1 d . . .
H12B H 0.4450 0.5223 0.8609 0.069 Uiso 1 1 calc R U .
C13B C 0.4690(5) 0.4332(5) 0.8235(3) 0.0501(19) Uani 1 1 d . . .
C14B C 0.5228(5) 0.4626(5) 0.7885(4) 0.059(2) Uani 1 1 d . . .
H14B H 0.5378 0.5085 0.7934 0.071 Uiso 1 1 calc R U .
C15B C 0.5548(6) 0.4253(6) 0.7465(4) 0.069(3) Uani 1 1 d . . .
H15B H 0.5907 0.4462 0.7224 0.083 Uiso 1 1 calc R U .
C16B C 0.5348(6) 0.3585(6) 0.7396(4) 0.070(3) Uani 1 1 d . . .
H16B H 0.5570 0.3331 0.7110 0.084 Uiso 1 1 calc R U .
C17B C 0.4823(6) 0.3285(5) 0.7744(4) 0.067(2) Uani 1 1 d . . .
H17B H 0.4680 0.2824 0.7697 0.080 Uiso 1 1 calc R U .
C18B C 0.4501(5) 0.3655(5) 0.8164(4) 0.060(2) Uani 1 1 d . . .
H18B H 0.4146 0.3442 0.8406 0.072 Uiso 1 1 calc R U .
C19B C 0.1165(5) 0.3382(4) 0.9607(4) 0.054(2) Uani 1 1 d . . .
C20B C 0.0262(6) 0.2567(6) 0.9853(4) 0.074(3) Uani 1 1 d . . .
H20B H 0.0006 0.2218 1.0049 0.089 Uiso 1 1 calc R U .
C21B C 0.0045(7) 0.2849(8) 0.9378(5) 0.090(4) Uani 1 1 d . . .
H21B H -0.0405 0.2725 0.9174 0.108 Uiso 1 1 calc R U .
C22B C 0.0518(8) 0.3750(8) 0.8758(6) 0.107(5) Uani 1 1 d . . .
H22D H 0.0886 0.4131 0.8785 0.160 Uiso 1 1 calc R U .
H22E H -0.0021 0.3923 0.8721 0.160 Uiso 1 1 calc R U .
H22F H 0.0651 0.3474 0.8443 0.160 Uiso 1 1 calc R U .
C23B C 0.1380(5) 0.2855(5) 1.0491(4) 0.0538(19) Uani 1 1 d . . .
H23B H 0.1909 0.3068 1.0436 0.065 Uiso 1 1 calc R U .
C24B C 0.0969(5) 0.3259(4) 1.0930(3) 0.0517(19) Uani 1 1 d . . .
C25B C 0.1358(8) 0.3787(5) 1.1166(4) 0.076(3) Uani 1 1 d . . .
H25B H 0.1881 0.3901 1.1064 0.091 Uiso 1 1 calc R U .
C26B C 0.0957(11) 0.4161(6) 1.1569(5) 0.098(4) Uani 1 1 d . . .
H26B H 0.1217 0.4529 1.1740 0.117 Uiso 1 1 calc R U .
C27B C 0.0216(11) 0.4004(8) 1.1713(5) 0.099(5) Uani 1 1 d . . .
H27B H -0.0046 0.4260 1.1982 0.119 Uiso 1 1 calc R U .
C28B C -0.0151(9) 0.3484(7) 1.1475(5) 0.095(4) Uani 1 1 d . . .
H28B H -0.0678 0.3374 1.1571 0.114 Uiso 1 1 calc R U .
C29B C 0.0229(6) 0.3119(6) 1.1098(5) 0.077(3) Uani 1 1 d . . .
H29B H -0.0037 0.2744 1.0942 0.092 Uiso 1 1 calc R U .
C30B C 0.1530(5) 0.2122(5) 1.0668(4) 0.059(2) Uani 1 1 d . . .
H30B H 0.1011 0.1918 1.0768 0.071 Uiso 1 1 calc R U .
C31B C 0.2042(5) 0.2114(5) 1.1155(4) 0.060(2) Uani 1 1 d . . .
C32B C 0.1787(6) 0.1814(6) 1.1630(4) 0.070(3) Uani 1 1 d . . .
H32B H 0.1291 0.1590 1.1637 0.084 Uiso 1 1 calc R U .
C33B C 0.2238(7) 0.1834(7) 1.2093(5) 0.086(3) Uani 1 1 d . . .
H33B H 0.2056 0.1622 1.2413 0.103 Uiso 1 1 calc R U .
C34B C 0.2957(7) 0.2168(7) 1.2086(5) 0.085(3) Uani 1 1 d . . .
H34B H 0.3265 0.2193 1.2403 0.102 Uiso 1 1 calc R U .
C35B C 0.3219(6) 0.2456(6) 1.1628(5) 0.077(3) Uani 1 1 d . . .
H35B H 0.3716 0.2679 1.1625 0.092 Uiso 1 1 calc R U .
C36B C 0.2777(6) 0.2432(5) 1.1164(4) 0.067(2) Uani 1 1 d . . .
H36B H 0.2976 0.2635 1.0846 0.080 Uiso 1 1 calc R U .
Cl1 Cl 0.5806(3) 0.1310(3) 0.3692(2) 0.148(3) Uani 0.897(9) 1 d D . P
Cl2 Cl 0.4901(6) 0.2358(3) 0.3107(2) 0.192(4) Uani 0.897(9) 1 d D . P
C1S C 0.5474(13) 0.2116(7) 0.3596(6) 0.29(3) Uani 0.897(9) 1 d D . P
H1S1 H 0.5201 0.2245 0.3932 0.350 Uiso 0.897(9) 1 calc DR U P
H1S2 H 0.5950 0.2405 0.3573 0.350 Uiso 0.897(9) 1 calc R U P
Cl3 Cl 0.1783(5) 0.1994(5) 0.8816(2) 0.130(3) Uani 0.577(8) 1 d D U P
Cl4 Cl 0.0565(8) 0.2152(6) 0.8037(4) 0.173(5) Uani 0.577(8) 1 d D U P
C2S C 0.1165(16) 0.1609(10) 0.8369(10) 0.143(8) Uani 0.577(8) 1 d D U P
H2S1 H 0.1485 0.1357 0.8104 0.172 Uiso 0.577(8) 1 calc R U P
H2S2 H 0.0836 0.1275 0.8565 0.172 Uiso 0.577(8) 1 calc R U P
Cl5 Cl 0.3551(5) 0.4457(7) 1.1025(2) 0.267(7) Uani 0.945(11) 1 d D . P
Cl6 Cl 0.5003(8) 0.4201(9) 1.0603(4) 0.408(13) Uani 0.945(11) 1 d D . P
C3S C 0.4085(8) 0.4449(12) 1.0472(5) 0.157(10) Uani 0.945(11) 1 d D . P
H3S1 H 0.4093 0.4908 1.0312 0.189 Uiso 0.945(11) 1 calc R U P
H3S2 H 0.3843 0.4136 1.0208 0.189 Uiso 0.945(11) 1 calc R U P

loop_
_atom_site_aniso_label
_atom_site_aniso_U_11
_atom_site_aniso_U_22
_atom_site_aniso_U_33
_atom_site_aniso_U_23
_atom_site_aniso_U_13
_atom_site_aniso_U_12
Cu1A 0.0463(6) 0.0552(7) 0.0735(8) 0.0000(6) -0.0037(6) 0.0016(5)
I1A 0.0453(3) 0.0740(4) 0.0744(4) 0.0032(3) 0.0002(3) 0.0158(3)
N1A 0.047(4) 0.061(5) 0.152(9) 0.010(5) 0.007(5) -0.006(4)
N2A 0.054(5) 0.064(5) 0.150(9) -0.023(5) -0.024(5) 0.005(4)
N3A 0.050(6) 0.179(14) 0.169(13) 0.024(11) 0.006(7) 0.027(7)
N4A 0.034(3) 0.070(5) 0.063(4) -0.005(4) -0.002(3) -0.003(3)
N5A 0.047(4) 0.105(7) 0.063(5) 0.012(4) -0.012(3) 0.007(4)
N6A 0.064(5) 0.089(7) 0.088(6) -0.033(5) -0.008(4) 0.017(5)
C1A 0.040(4) 0.070(6) 0.103(8) -0.006(5) -0.006(5) 0.004(4)
C2A 0.065(7) 0.061(7) 0.220(16) -0.009(8) 0.006(9) -0.015(6)
C3A 0.084(9) 0.069(7) 0.220(18) -0.024(9) -0.001(10) -0.015(6)
C4A 0.081(8) 0.097(9) 0.135(12) -0.042(9) -0.001(8) 0.024(7)
C5A 0.039(5) 0.073(6) 0.128(9) 0.021(6) 0.023(6) 0.003(5)
C6A 0.049(5) 0.074(7) 0.126(9) 0.043(6) 0.019(5) 0.013(5)
C7A 0.066(7) 0.095(8) 0.151(12) 0.052(8) -0.009(7) -0.003(6)
C8A 0.088(11) 0.175(15) 0.162(15) 0.061(12) -0.019(10) -0.021(11)
C9A 0.079(10) 0.213(19) 0.145(14) 0.092(13) 0.020(8) 0.032(11)
C10A 0.127(14) 0.128(12) 0.155(15) 0.086(11) 0.049(9) 0.061(9)
C11A 0.114(11) 0.077(7) 0.146(12) 0.050(8) 0.046(8) 0.024(7)
C12A 0.057(7) 0.102(10) 0.158(14) 0.028(10) 0.024(8) -0.004(7)
C13A 0.047(6) 0.112(8) 0.130(9) 0.047(8) 0.021(6) 0.017(6)
C14A 0.089(9) 0.139(11) 0.168(13) 0.070(9) 0.062(10) 0.042(9)
C15A 0.145(15) 0.161(13) 0.137(11) 0.078(10) 0.069(12) 0.038(13)
C16A 0.116(12) 0.161(12) 0.125(10) 0.054(9) 0.049(10) 0.063(11)
C17A 0.084(8) 0.121(10) 0.116(9) 0.045(7) 0.021(7) 0.036(8)
C18A 0.071(8) 0.129(10) 0.115(9) 0.045(7) 0.029(7) 0.035(8)
C19A 0.047(4) 0.067(6) 0.063(5) -0.004(4) 0.000(4) 0.017(4)
C20A 0.050(5) 0.088(7) 0.078(7) -0.006(6) -0.013(5) -0.027(5)
C21A 0.044(5) 0.124(10) 0.094(8) -0.007(7) -0.015(5) -0.017(7)
C22A 0.060(6) 0.136(12) 0.089(8) 0.026(8) -0.016(6) 0.000(7)
C23A 0.038(4) 0.054(5) 0.062(5) -0.002(4) -0.010(4) 0.004(3)
C24A 0.057(5) 0.049(5) 0.058(5) -0.001(4) -0.009(4) 0.009(4)
C25A 0.073(6) 0.066(6) 0.088(7) -0.014(5) -0.034(6) 0.026(5)
C26A 0.133(13) 0.101(10) 0.099(9) -0.034(8) -0.061(10) 0.065(10)
C27A 0.142(14) 0.103(10) 0.069(7) -0.004(7) -0.012(8) 0.074(11)
C28A 0.099(9) 0.104(10) 0.087(8) 0.030(7) 0.032(7) 0.044(8)
C29A 0.063(6) 0.062(6) 0.078(6) 0.005(5) 0.009(5) 0.013(5)
C30A 0.053(4) 0.041(4) 0.067(5) -0.013(4) 0.003(4) 0.006(4)
C31A 0.050(5) 0.043(5) 0.077(6) 0.004(4) 0.003(4) 0.009(4)
C32A 0.069(6) 0.055(6) 0.090(7) 0.014(5) 0.001(5) -0.008(5)
C33A 0.081(7) 0.061(6) 0.089(7) 0.023(5) 0.014(6) -0.001(5)
C34A 0.083(7) 0.063(6) 0.069(6) 0.015(5) 0.005(5) 0.010(6)
C35A 0.063(6) 0.065(6) 0.068(6) 0.002(5) 0.001(4) 0.022(5)
C36A 0.054(5) 0.062(6) 0.064(5) -0.003(4) 0.006(4) 0.013(4)
Cu1B 0.0469(6) 0.0529(7) 0.0676(8) 0.0048(6) 0.0138(6) -0.0001(5)
I1B 0.0477(3) 0.0704(4) 0.1051(5) 0.0233(3) 0.0216(3) 0.0177(3)
N1B 0.059(4) 0.042(3) 0.051(4) -0.006(3) 0.011(3) -0.005(3)
N2B 0.059(4) 0.053(4) 0.067(4) -0.011(3) 0.013(3) 0.011(4)
N3B 0.073(6) 0.149(10) 0.069(6) -0.032(6) -0.018(5) 0.039(7)
N4B 0.033(3) 0.061(4) 0.071(4) 0.007(4) 0.006(3) -0.010(3)
N5B 0.057(5) 0.092(7) 0.086(6) 0.015(5) -0.010(4) 0.003(5)
N6B 0.075(6) 0.073(6) 0.084(6) -0.019(4) 0.002(4) 0.022(4)
C1B 0.045(4) 0.055(5) 0.057(5) 0.003(4) 0.011(4) 0.009(4)
C2B 0.075(6) 0.047(5) 0.079(6) -0.004(4) 0.003(5) -0.015(5)
C3B 0.077(6) 0.053(5) 0.085(7) -0.020(5) 0.022(5) -0.006(5)
C4B 0.088(8) 0.068(6) 0.090(7) -0.009(5) 0.039(6) 0.014(5)
C5B 0.047(5) 0.050(4) 0.052(4) -0.006(3) 0.014(3) -0.007(4)
C6B 0.045(5) 0.067(6) 0.062(5) -0.007(4) 0.015(4) 0.004(4)
C7B 0.076(7) 0.129(10) 0.053(5) -0.007(6) 0.004(5) -0.039(7)
C8B 0.059(8) 0.24(2) 0.083(9) -0.038(12) 0.001(7) -0.026(10)
C9B 0.055(8) 0.30(3) 0.069(9) 0.006(13) 0.005(6) 0.034(13)
C10B 0.096(10) 0.161(16) 0.075(8) 0.018(9) 0.016(7) 0.075(11)
C11B 0.061(6) 0.099(9) 0.079(7) 0.008(6) 0.006(5) 0.020(6)
C12B 0.045(4) 0.064(6) 0.063(5) -0.010(4) 0.008(4) 0.001(4)
C13B 0.037(4) 0.060(5) 0.054(4) 0.001(4) -0.001(3) 0.003(4)
C14B 0.046(5) 0.062(5) 0.069(6) 0.014(4) 0.007(4) 0.005(4)
C15B 0.064(6) 0.084(8) 0.058(5) 0.020(5) 0.016(4) 0.020(5)
C16B 0.073(6) 0.085(8) 0.051(5) 0.003(5) 0.000(5) 0.017(6)
C17B 0.061(5) 0.071(6) 0.069(6) 0.002(5) 0.005(4) 0.016(5)
C18B 0.050(5) 0.063(6) 0.067(5) 0.004(4) 0.008(4) 0.002(4)
C19B 0.042(4) 0.050(4) 0.070(5) 0.004(4) 0.011(4) 0.011(3)
C20B 0.050(5) 0.090(8) 0.082(7) 0.011(6) -0.009(5) -0.016(5)
C21B 0.061(6) 0.121(11) 0.088(8) 0.020(7) -0.005(5) -0.020(7)
C22B 0.074(8) 0.141(13) 0.104(10) 0.039(9) -0.007(7) 0.006(8)
C23B 0.038(4) 0.062(5) 0.062(5) 0.005(4) 0.007(3) -0.003(3)
C24B 0.049(4) 0.046(5) 0.060(5) 0.007(4) 0.001(4) 0.003(4)
C25B 0.099(8) 0.061(6) 0.067(6) 0.002(5) -0.025(6) 0.006(6)
C26B 0.146(14) 0.064(7) 0.084(8) 0.000(6) -0.040(9) 0.026(8)
C27B 0.142(14) 0.094(10) 0.060(6) 0.007(6) 0.015(8) 0.057(10)
C28B 0.103(10) 0.090(9) 0.091(8) 0.022(7) 0.041(8) 0.039(8)
C29B 0.061(6) 0.072(7) 0.098(7) 0.018(6) 0.026(5) 0.003(5)
C30B 0.049(5) 0.059(5) 0.070(5) -0.006(4) 0.000(4) 0.001(4)
C31B 0.044(4) 0.055(5) 0.081(6) 0.007(5) 0.007(4) 0.010(4)
C32B 0.056(5) 0.080(7) 0.074(6) 0.009(5) 0.013(5) 0.000(5)
C33B 0.068(7) 0.111(10) 0.078(7) 0.012(7) 0.009(5) 0.012(7)
C34B 0.067(7) 0.103(9) 0.084(7) -0.003(7) -0.002(6) 0.013(6)
C35B 0.048(5) 0.087(7) 0.094(8) 0.000(6) -0.005(5) -0.002(5)
C36B 0.053(5) 0.065(6) 0.083(7) 0.012(5) -0.002(5) 0.007(4)
Cl1 0.101(3) 0.169(5) 0.174(5) -0.108(4) 0.015(3) -0.007(3)
Cl2 0.328(11) 0.128(4) 0.119(4) -0.030(3) -0.006(5) -0.069(6)
C1S 0.40(5) 0.16(2) 0.31(4) -0.14(3) -0.27(4) 0.07(3)
Cl3 0.138(6) 0.173(7) 0.079(3) -0.035(4) 0.002(3) 0.033(6)
Cl4 0.227(11) 0.175(9) 0.117(6) -0.017(6) -0.030(6) 0.059(8)
C2S 0.170(17) 0.169(17) 0.090(13) -0.011(14) -0.016(14) 0.026(16)
Cl5 0.205(7) 0.498(18) 0.097(3) -0.024(6) 0.018(4) -0.182(10)
Cl6 0.416(18) 0.57(2) 0.239(10) -0.193(13) -0.203(11) 0.363(19)
C3S 0.142(16) 0.21(2) 0.116(13) -0.070(15) -0.050(12) 0.088(16)

loop_
_atom_type_symbol
_atom_type_description
_atom_type_scat_dispersion_real
_atom_type_scat_dispersion_imag
_atom_type_scat_source
C C 0.0181 0.0091 'International Tables Vol C Tables 4.2.6.8 and 6.1.1.4'
H H 0.0000 0.0000 'International Tables Vol C Tables 4.2.6.8 and 6.1.1.4'
N N 0.0311 0.0180 'International Tables Vol C Tables 4.2.6.8 and 6.1.1.4'
Cu Cu -1.9646 0.5888 'International Tables Vol C Tables 4.2.6.8 and 6.1.1.4'
I I -0.3257 6.8362 'International Tables Vol C Tables 4.2.6.8 and 6.1.1.4'
Cl Cl 0.3639 0.7018 'International Tables Vol C Tables 4.2.6.8 and 6.1.1.4'

loop_
_geom_angle_atom_site_label_1
_geom_angle_atom_site_label_2
_geom_angle_atom_site_label_3
_geom_angle
C19A Cu1A C1A 155.3(4)
C19A Cu1A I1A 105.2(3)
C1A Cu1A I1A 99.4(3)
C1A N1A C2A 111.9(12)
C1A N1A C5A 122.7(9)
C2A N1A C5A 125.4(12)
C1A N2A C3A 110.9(13)
C1A N2A C4A 122.9(11)
C3A N2A C4A 125.9(13)
C12A N3A H3A1 120.0
C12A N3A H3A2 120.0
H3A1 N3A H3A2 120.0
C19A N4A C20A 113.3(8)
C19A N4A C23A 121.9(7)
C20A N4A C23A 124.4(8)
C19A N5A C21A 111.1(9)
C19A N5A C22A 124.3(10)
C21A N5A C22A 124.7(9)
C30A N6A H6A1 120.0
C30A N6A H6A2 120.0
H6A1 N6A H6A2 120.0
N2A C1A N1A 103.1(10)
N2A C1A Cu1A 129.1(9)
N1A C1A Cu1A 127.8(9)
C3A C2A N1A 105.1(13)
C3A C2A H2AA 127.5
N1A C2A H2AA 127.5
C2A C3A N2A 108.9(13)
C2A C3A H3AA 125.5
N2A C3A H3AA 125.5
N2A C4A H4AA 109.5
N2A C4A H4AB 109.5
H4AA C4A H4AB 109.5
N2A C4A H4AC 109.5
H4AA C4A H4AC 109.5
H4AB C4A H4AC 109.5
N1A C5A C6A 112.0(9)
N1A C5A C12A 112.6(11)
C6A C5A C12A 113.7(11)
N1A C5A H5AA 105.9
C6A C5A H5AA 105.9
C12A C5A H5AA 105.9
C7A C6A C11A 117.4(14)
C7A C6A C5A 121.1(10)
C11A C6A C5A 121.5(14)
C6A C7A C8A 121.1(14)
C6A C7A H7AA 119.4
C8A C7A H7AA 119.4
C9A C8A C7A 123(2)
C9A C8A H8AA 118.7
C7A C8A H8AA 118.7
C8A C9A C10A 117.3(19)
C8A C9A H9AA 121.3
C10A C9A H9AA 121.3
C9A C10A C11A 123.1(16)
C9A C10A H10A 118.5
C11A C10A H10A 118.5
C6A C11A C10A 118.5(18)
C6A C11A H11A 120.8
C10A C11A H11A 120.8
N3A C12A C13A 111.4(12)
N3A C12A C5A 113.0(12)
C13A C12A C5A 109.1(12)
N3A C12A H12A 107.7
C13A C12A H12A 107.7
C5A C12A H12A 107.7
C14A C13A C18A 120.0
C14A C13A C12A 119.6(8)
C18A C13A C12A 120.4(8)
C13A C14A C15A 120.0
C13A C14A H14A 120.0
C15A C14A H14A 120.0
C14A C15A C16A 120.0
C14A C15A H15A 120.0
C16A C15A H15A 120.0
C17A C16A C15A 120.0
C17A C16A H16A 120.0
C15A C16A H16A 120.0
C16A C17A C18A 120.0
C16A C17A H17A 120.0
C18A C17A H17A 120.0
C17A C18A C13A 120.0
C17A C18A H18A 120.0
C13A C18A H18A 120.0
N5A C19A N4A 103.3(8)
N5A C19A Cu1A 127.4(8)
N4A C19A Cu1A 129.2(6)
C21A C20A N4A 103.5(9)
C21A C20A H20A 128.3
N4A C20A H20A 128.3
C20A C21A N5A 108.8(9)
C20A C21A H21A 125.6
N5A C21A H21A 125.6
N5A C22A H22A 109.5
N5A C22A H22B 109.5
H22A C22A H22B 109.5
N5A C22A H22C 109.5
H22A C22A H22C 109.5
H22B C22A H22C 109.5
N4A C23A C24A 111.3(6)
N4A C23A C30A 112.6(7)
C24A C23A C30A 112.1(7)
N4A C23A H23A 106.8
C24A C23A H23A 106.8
C30A C23A H23A 106.8
C25A C24A C29A 119.5(9)
C25A C24A C23A 118.6(9)
C29A C24A C23A 121.9(8)
C24A C25A C26A 118.9(13)
C24A C25A H25A 120.5
C26A C25A H25A 120.5
C27A C26A C25A 121.7(14)
C27A C26A H26A 119.2
C25A C26A H26A 119.2
C26A C27A C28A 120.6(13)
C26A C27A H27A 119.7
C28A C27A H27A 119.7
C27A C28A C29A 119.4(13)
C27A C28A H28A 120.3
C29A C28A H28A 120.3
C28A C29A C24A 119.9(11)
C28A C29A H29A 120.0
C24A C29A H29A 120.0
N6A C30A C31A 112.8(7)
N6A C30A C23A 111.0(8)
C31A C30A C23A 109.3(7)
N6A C30A H30A 107.9
C31A C30A H30A 107.9
C23A C30A H30A 107.9
C36A C31A C32A 118.6(9)
C36A C31A C30A 122.8(8)
C32A C31A C30A 118.4(8)
C31A C32A C33A 118.7(10)
C31A C32A H32A 120.7
C33A C32A H32A 120.7
C34A C33A C32A 122.2(10)
C34A C33A H33A 118.9
C32A C33A H33A 118.9
C33A C34A C35A 120.0(10)
C33A C34A H34A 120.0
C35A C34A H34A 120.0
C36A C35A C34A 118.4(10)
C36A C35A H35A 120.8
C34A C35A H35A 120.8
C31A C36A C35A 122.0(9)
C31A C36A H36A 119.0
C35A C36A H36A 119.0
C1B Cu1B C19B 151.8(3)
C1B Cu1B I1B 106.4(2)
C19B Cu1B I1B 101.8(2)
C1B N1B C2B 111.5(7)
C1B N1B C5B 122.0(7)
C2B N1B C5B 126.3(7)
C3B N2B C1B 112.4(7)
C3B N2B C4B 125.1(8)
C1B N2B C4B 122.5(8)
C12B N3B H3B1 120.0
C12B N3B H3B2 120.0
H3B1 N3B H3B2 120.0
C19B N4B C20B 112.6(8)
C19B N4B C23B 122.2(7)
C20B N4B C23B 124.9(8)
C21B N5B C19B 111.5(9)
C21B N5B C22B 124.3(10)
C19B N5B C22B 124.2(10)
C30B N6B H6B1 120.0
C30B N6B H6B2 120.0
H6B1 N6B H6B2 120.0
N1B C1B N2B 101.8(7)
N1B C1B Cu1B 130.7(6)
N2B C1B Cu1B 127.4(6)
C3B C2B N1B 106.4(9)
C3B C2B H2BA 126.8
N1B C2B H2BA 126.8
C2B C3B N2B 107.9(8)
C2B C3B H3BA 126.1
N2B C3B H3BA 126.1
N2B C4B H4BA 109.5
N2B C4B H4BB 109.5
H4BA C4B H4BB 109.5
N2B C4B H4BC 109.5
H4BA C4B H4BC 109.5
H4BB C4B H4BC 109.5
N1B C5B C6B 109.0(7)
N1B C5B C12B 112.1(7)
C6B C5B C12B 115.5(7)
N1B C5B H5BA 106.5
C6B C5B H5BA 106.5
C12B C5B H5BA 106.5
C7B C6B C11B 119.5(11)
C7B C6B C5B 119.8(10)
C11B C6B C5B 120.7(9)
C6B C7B C8B 119.6(15)
C6B C7B H7BA 120.2
C8B C7B H7BA 120.2
C9B C8B C7B 121.9(16)
C9B C8B H8BA 119.0
C7B C8B H8BA 119.0
C10B C9B C8B 118.1(15)
C10B C9B H9BA 121.0
C8B C9B H9BA 121.0
C9B C10B C11B 122.3(17)
C9B C10B H10B 118.9
C11B C10B H10B 118.9
C6B C11B C10B 118.5(14)
C6B C11B H11B 120.7
C10B C11B H11B 120.7
N3B C12B C13B 114.2(8)
N3B C12B C5B 107.4(8)
C13B C12B C5B 112.5(7)
N3B C12B H12B 107.5
C13B C12B H12B 107.5
C5B C12B H12B 107.5
C18B C13B C14B 118.4(9)
C18B C13B C12B 121.5(8)
C14B C13B C12B 120.0(9)
C13B C14B C15B 120.5(10)
C13B C14B H14B 119.8
C15B C14B H14B 119.8
C16B C15B C14B 120.5(9)
C16B C15B H15B 119.8
C14B C15B H15B 119.8
C15B C16B C17B 119.6(10)
C15B C16B H16B 120.2
C17B C16B H16B 120.2
C16B C17B C18B 120.2(10)
C16B C17B H17B 119.9
C18B C17B H17B 119.9
C13B C18B C17B 120.8(9)
C13B C18B H18B 119.6
C17B C18B H18B 119.6
N4B C19B N5B 103.3(8)
N4B C19B Cu1B 129.1(7)
N5B C19B Cu1B 127.5(7)
C21B C20B N4B 103.3(10)
C21B C20B H20B 128.4
N4B C20B H20B 128.4
N5B C21B C20B 109.3(10)
N5B C21B H21B 125.3
C20B C21B H21B 125.3
N5B C22B H22D 109.5
N5B C22B H22E 109.5
H22D C22B H22E 109.5
N5B C22B H22F 109.5
H22D C22B H22F 109.5
H22E C22B H22F 109.5
N4B C23B C24B 110.6(7)
N4B C23B C30B 114.4(7)
C24B C23B C30B 111.4(7)
N4B C23B H23B 106.7
C24B C23B H23B 106.7
C30B C23B H23B 106.7
C29B C24B C25B 118.1(10)
C29B C24B C23B 122.6(9)
C25B C24B C23B 119.2(9)
C24B C25B C26B 118.0(13)
C24B C25B H25B 121.0
C26B C25B H25B 121.0
C27B C26B C25B 121.1(13)
C27B C26B H26B 119.4
C25B C26B H26B 119.4
C28B C27B C26B 119.7(13)
C28B C27B H27B 120.2
C26B C27B H27B 120.2
C27B C28B C29B 119.7(14)
C27B C28B H28B 120.2
C29B C28B H28B 120.2
C28B C29B C24B 123.4(13)
C28B C29B H29B 118.3
C24B C29B H29B 118.3
N6B C30B C31B 110.7(8)
N6B C30B C23B 112.9(8)
C31B C30B C23B 109.9(8)
N6B C30B H30B 107.7
C31B C30B H30B 107.7
C23B C30B H30B 107.7
C32B C31B C36B 117.1(9)
C32B C31B C30B 121.0(9)
C36B C31B C30B 121.9(9)
C33B C32B C31B 121.6(10)
C33B C32B H32B 119.2
C31B C32B H32B 119.2
C32B C33B C34B 119.2(11)
C32B C33B H33B 120.4
C34B C33B H33B 120.4
C35B C34B C33B 120.1(11)
C35B C34B H34B 119.9
C33B C34B H34B 119.9
C34B C35B C36B 120.9(11)
C34B C35B H35B 119.5
C36B C35B H35B 119.5
C35B C36B C31B 121.0(10)
C35B C36B H36B 119.5
C31B C36B H36B 119.5
Cl2 C1S Cl1 125.2(9)
Cl2 C1S H1S1 106.0
Cl1 C1S H1S1 106.0
Cl2 C1S H1S2 106.0
Cl1 C1S H1S2 106.0
H1S1 C1S H1S2 106.3
Cl4 C2S Cl3 113.9(12)
Cl4 C2S H2S1 108.8
Cl3 C2S H2S1 108.8
Cl4 C2S H2S2 108.8
Cl3 C2S H2S2 108.8
H2S1 C2S H2S2 107.7
Cl5 C3S Cl6 110.7(11)
Cl5 C3S H3S1 109.5
Cl6 C3S H3S1 109.5
Cl5 C3S H3S2 109.5
Cl6 C3S H3S2 109.5
H3S1 C3S H3S2 108.1

loop_
_geom_bond_atom_site_label_1
_geom_bond_atom_site_label_2
_geom_bond_distance
Cu1A C19A 1.909(10)
Cu1A C1A 1.915(11)
Cu1A I1A 2.9127(14)
N1A C1A 1.342(15)
N1A C2A 1.373(16)
N1A C5A 1.482(16)
N2A C1A 1.341(15)
N2A C3A 1.346(18)
N2A C4A 1.457(18)
N3A C12A 1.47(2)
N3A H3A1 0.8800
N3A H3A2 0.8800
N4A C19A 1.370(13)
N4A C20A 1.378(11)
N4A C23A 1.473(11)
N5A C19A 1.342(12)
N5A C21A 1.373(15)
N5A C22A 1.460(15)
N6A C30A 1.440(12)
N6A H6A1 0.8800
N6A H6A2 0.8800
C2A C3A 1.31(2)
C2A H2AA 0.9500
C3A H3AA 0.9500
C4A H4AA 0.9800
C4A H4AB 0.9800
C4A H4AC 0.9800
C5A C6A 1.497(18)
C5A C12A 1.540(15)
C5A H5AA 1.0000
C6A C7A 1.37(2)
C6A C11A 1.392(16)
C7A C8A 1.41(2)
C7A H7AA 0.9500
C8A C9A 1.31(3)
C8A H8AA 0.9500
C9A C10A 1.37(3)
C9A H9AA 0.9500
C10A C11A 1.41(3)
C10A H10A 0.9500
C11A H11A 0.9500
C12A C13A 1.497(19)
C12A H12A 1.0000
C13A C14A 1.3900
C13A C18A 1.3900
C14A C15A 1.3900
C14A H14A 0.9500
C15A C16A 1.3900
C15A H15A 0.9500
C16A C17A 1.3900
C16A H16A 0.9500
C17A C18A 1.3900
C17A H17A 0.9500
C18A H18A 0.9500
C20A C21A 1.363(17)
C20A H20A 0.9500
C21A H21A 0.9500
C22A H22A 0.9800
C22A H22B 0.9800
C22A H22C 0.9800
C23A C24A 1.491(12)
C23A C30A 1.532(12)
C23A H23A 1.0000
C24A C25A 1.382(14)
C24A C29A 1.390(14)
C25A C26A 1.397(18)
C25A H25A 0.9500
C26A C27A 1.32(2)
C26A H26A 0.9500
C27A C28A 1.38(2)
C27A H27A 0.9500
C28A C29A 1.390(16)
C28A H28A 0.9500
C29A H29A 0.9500
C30A C31A 1.503(13)
C30A H30A 1.0000
C31A C36A 1.371(13)
C31A C32A 1.408(14)
C32A C33A 1.415(16)
C32A H32A 0.9500
C33A C34A 1.322(16)
C33A H33A 0.9500
C34A C35A 1.416(14)
C34A H34A 0.9500
C35A C36A 1.396(14)
C35A H35A 0.9500
C36A H36A 0.9500
Cu1B C1B 1.890(9)
Cu1B C19B 1.897(9)
Cu1B I1B 2.8488(13)
N1B C1B 1.376(10)
N1B C2B 1.393(11)
N1B C5B 1.461(10)
N2B C3B 1.357(13)
N2B C1B 1.376(11)
N2B C4B 1.479(12)
N3B C12B 1.469(13)
N3B H3B1 0.8800
N3B H3B2 0.8800
N4B C19B 1.359(11)
N4B C20B 1.410(12)
N4B C23B 1.451(11)
N5B C21B 1.355(15)
N5B C19B 1.362(12)
N5B C22B 1.455(15)
N6B C30B 1.474(12)
N6B H6B1 0.8800
N6B H6B2 0.8800
C2B C3B 1.324(14)
C2B H2BA 0.9500
C3B H3BA 0.9500
C4B H4BA 0.9800
C4B H4BB 0.9800
C4B H4BC 0.9800
C5B C6B 1.519(13)
C5B C12B 1.523(11)
C5B H5BA 1.0000
C6B C7B 1.364(15)
C6B C11B 1.383(16)
C7B C8B 1.44(2)
C7B H7BA 0.9500
C8B C9B 1.36(3)
C8B H8BA 0.9500
C9B C10B 1.34(3)
C9B H9BA 0.9500
C10B C11B 1.448(18)
C10B H10B 0.9500
C11B H11B 0.9500
C12B C13B 1.493(12)
C12B H12B 1.0000
C13B C18B 1.384(13)
C13B C14B 1.388(12)
C14B C15B 1.389(14)
C14B H14B 0.9500
C15B C16B 1.371(16)
C15B H15B 0.9500
C16B C17B 1.377(14)
C16B H16B 0.9500
C17B C18B 1.387(13)
C17B H17B 0.9500
C18B H18B 0.9500
C20B C21B 1.359(16)
C20B H20B 0.9500
C21B H21B 0.9500
C22B H22D 0.9800
C22B H22E 0.9800
C22B H22F 0.9800
C23B C24B 1.522(12)
C23B C30B 1.534(13)
C23B H23B 1.0000
C24B C29B 1.353(13)
C24B C25B 1.366(14)
C25B C26B 1.418(19)
C25B H25B 0.9500
C26B C27B 1.34(2)
C26B H26B 0.9500
C27B C28B 1.34(2)
C27B H27B 0.9500
C28B C29B 1.349(17)
C28B H28B 0.9500
C29B H29B 0.9500
C30B C31B 1.492(13)
C30B H30B 1.0000
C31B C32B 1.390(13)
C31B C36B 1.397(14)
C32B C33B 1.384(16)
C32B H32B 0.9500
C33B C34B 1.386(18)
C33B H33B 0.9500
C34B C35B 1.350(17)
C34B H34B 0.9500
C35B C36B 1.377(15)
C35B H35B 0.9500
C36B H36B 0.9500
Cl1 C1S 1.703(12)
Cl2 C1S 1.629(11)
C1S H1S1 0.9900
C1S H1S2 0.9900
Cl3 C2S 1.706(13)
Cl4 C2S 1.693(13)
C2S H2S1 0.9900
C2S H2S2 0.9900
Cl5 C3S 1.649(12)
Cl6 C3S 1.666(11)
C3S H3S1 0.9900
C3S H3S2 0.9900

loop_
_geom_torsion_atom_site_label_1
_geom_torsion_atom_site_label_2
_geom_torsion_atom_site_label_3
_geom_torsion_atom_site_label_4
_geom_torsion
C3A N2A C1A N1A -3.3(14)
C4A N2A C1A N1A -177.5(11)
C3A N2A C1A Cu1A 177.1(10)
C4A N2A C1A Cu1A 3.0(17)
C2A N1A C1A N2A 3.5(13)
C5A N1A C1A N2A -176.4(10)
C2A N1A C1A Cu1A -177.0(10)
C5A N1A C1A Cu1A 3.1(16)
C1A N1A C2A C3A -2.4(18)
C5A N1A C2A C3A 177.5(13)
N1A C2A C3A N2A 0.2(19)
C1A N2A C3A C2A 2.0(19)
C4A N2A C3A C2A 176.0(14)
C1A N1A C5A C6A 91.7(12)
C2A N1A C5A C6A -88.3(14)
C1A N1A C5A C12A -138.7(11)
C2A N1A C5A C12A 41.4(17)
N1A C5A C6A C7A -122.4(13)
C12A C5A C6A C7A 108.5(14)
N1A C5A C6A C11A 59.7(14)
C12A C5A C6A C11A -69.4(16)
C11A C6A C7A C8A -1(2)
C5A C6A C7A C8A -179.0(14)
C6A C7A C8A C9A 3(3)
C7A C8A C9A C10A -3(3)
C8A C9A C10A C11A 3(3)
C7A C6A C11A C10A 0(2)
C5A C6A C11A C10A 178.4(12)
C9A C10A C11A C6A -1(3)
N1A C5A C12A N3A 50.9(16)
C6A C5A C12A N3A 179.7(13)
N1A C5A C12A C13A 175.3(10)
C6A C5A C12A C13A -55.9(14)
N3A C12A C13A C14A -129.7(10)
C5A C12A C13A C14A 104.9(10)
N3A C12A C13A C18A 52.4(12)
C5A C12A C13A C18A -73.0(12)
C18A C13A C14A C15A 0.0
C12A C13A C14A C15A -177.8(9)
C13A C14A C15A C16A 0.0
C14A C15A C16A C17A 0.0
C15A C16A C17A C18A 0.0
C16A C17A C18A C13A 0.0
C14A C13A C18A C17A 0.0
C12A C13A C18A C17A 177.8(9)
C21A N5A C19A N4A -2.6(11)
C22A N5A C19A N4A 178.8(10)
C21A N5A C19A Cu1A 174.0(8)
C22A N5A C19A Cu1A -4.6(15)
C20A N4A C19A N5A 1.9(11)
C23A N4A C19A N5A -171.2(7)
C20A N4A C19A Cu1A -174.6(7)
C23A N4A C19A Cu1A 12.3(12)
C19A N4A C20A C21A -0.5(12)
C23A N4A C20A C21A 172.4(9)
N4A C20A C21A N5A -1.1(13)
C19A N5A C21A C20A 2.4(14)
C22A N5A C21A C20A -179.0(11)
C19A N4A C23A C24A 90.3(9)
C20A N4A C23A C24A -82.0(11)
C19A N4A C23A C30A -142.9(8)
C20A N4A C23A C30A 44.8(11)
N4A C23A C24A C25A -114.4(9)
C30A C23A C24A C25A 118.5(9)
N4A C23A C24A C29A 65.5(11)
C30A C23A C24A C29A -61.6(10)
C29A C24A C25A C26A -0.4(14)
C23A C24A C25A C26A 179.5(9)
C24A C25A C26A C27A 0.7(18)
C25A C26A C27A C28A -1(2)
C26A C27A C28A C29A 0.6(19)
C27A C28A C29A C24A -0.3(16)
C25A C24A C29A C28A 0.2(14)
C23A C24A C29A C28A -179.7(9)
N4A C23A C30A N6A 53.6(9)
C24A C23A C30A N6A 180.0(7)
N4A C23A C30A C31A 178.6(7)
C24A C23A C30A C31A -55.0(9)
N6A C30A C31A C36A 65.0(11)
C23A C30A C31A C36A -58.9(11)
N6A C30A C31A C32A -119.2(9)
C23A C30A C31A C32A 116.8(9)
C36A C31A C32A C33A 1.1(14)
C30A C31A C32A C33A -174.8(9)
C31A C32A C33A C34A -2.3(17)
C32A C33A C34A C35A 1.9(17)
C33A C34A C35A C36A -0.3(15)
C32A C31A C36A C35A 0.4(14)
C30A C31A C36A C35A 176.1(8)
C34A C35A C36A C31A -0.8(14)
C2B N1B C1B N2B -0.5(10)
C5B N1B C1B N2B -175.8(7)
C2B N1B C1B Cu1B 176.1(7)
C5B N1B C1B Cu1B 0.8(12)
C3B N2B C1B N1B -1.6(10)
C4B N2B C1B N1B 179.4(9)
C3B N2B C1B Cu1B -178.3(8)
C4B N2B C1B Cu1B 2.6(13)
C19B Cu1B C1B N1B -132.1(9)
I1B Cu1B C1B N1B 50.8(9)
C19B Cu1B C1B N2B 43.7(13)
I1B Cu1B C1B N2B -133.4(7)
C1B N1B C2B C3B 2.5(12)
C5B N1B C2B C3B 177.5(9)
N1B C2B C3B N2B -3.3(12)
C1B N2B C3B C2B 3.2(13)
C4B N2B C3B C2B -177.8(10)
C1B N1B C5B C6B 89.2(9)
C2B N1B C5B C6B -85.4(11)
C1B N1B C5B C12B -141.6(8)
C2B N1B C5B C12B 43.8(12)
N1B C5B C6B C7B -104.2(10)
C12B C5B C6B C7B 128.5(10)
N1B C5B C6B C11B 72.7(10)
C12B C5B C6B C11B -54.6(11)
C11B C6B C7B C8B -2.0(16)
C5B C6B C7B C8B 174.9(10)
C6B C7B C8B C9B 3(2)
C7B C8B C9B C10B -3(2)
C8B C9B C10B C11B 3(2)
C7B C6B C11B C10B 1.4(15)
C5B C6B C11B C10B -175.5(9)
C9B C10B C11B C6B -1.8(18)
N1B C5B C12B N3B 54.2(10)
C6B C5B C12B N3B 179.9(8)
N1B C5B C12B C13B -179.2(7)
C6B C5B C12B C13B -53.5(11)
N3B C12B C13B C18B 76.6(12)
C5B C12B C13B C18B -46.2(12)
N3B C12B C13B C14B -99.9(11)
C5B C12B C13B C14B 137.3(9)
C18B C13B C14B C15B 2.0(13)
C12B C13B C14B C15B 178.5(9)
C13B C14B C15B C16B -1.2(15)
C14B C15B C16B C17B 0.4(15)
C15B C16B C17B C18B -0.3(15)
C14B C13B C18B C17B -1.9(14)
C12B C13B C18B C17B -178.4(9)
C16B C17B C18B C13B 1.1(15)
C20B N4B C19B N5B 1.9(11)
C23B N4B C19B N5B -172.2(8)
C20B N4B C19B Cu1B -174.4(7)
C23B N4B C19B Cu1B 11.5(12)
C21B N5B C19B N4B -2.1(12)
C22B N5B C19B N4B 178.6(11)
C21B N5B C19B Cu1B 174.2(9)
C22B N5B C19B Cu1B -5.1(16)
C1B Cu1B C19B N4B -118.5(9)
I1B Cu1B C19B N4B 58.7(8)
C1B Cu1B C19B N5B 66.1(13)
I1B Cu1B C19B N5B -116.7(8)
C19B N4B C20B C21B -1.0(13)
C23B N4B C20B C21B 173.0(10)
C19B N5B C21B C20B 1.6(15)
C22B N5B C21B C20B -179.0(12)
N4B C20B C21B N5B -0.4(14)
C19B N4B C23B C24B 95.4(9)
C20B N4B C23B C24B -78.0(11)
C19B N4B C23B C30B -137.9(8)
C20B N4B C23B C30B 48.7(12)
N4B C23B C24B C29B 62.8(11)
C30B C23B C24B C29B -65.6(11)
N4B C23B C24B C25B -117.2(9)
C30B C23B C24B C25B 114.5(9)
C29B C24B C25B C26B -0.8(14)
C23B C24B C25B C26B 179.2(9)
C24B C25B C26B C27B -0.3(16)
C25B C26B C27B C28B 0.3(19)
C26B C27B C28B C29B 0.8(19)
C27B C28B C29B C24B -1.9(19)
C25B C24B C29B C28B 1.9(16)
C23B C24B C29B C28B -178.0(10)
N4B C23B C30B N6B 49.5(10)
C24B C23B C30B N6B 175.8(7)
N4B C23B C30B C31B 173.6(7)
C24B C23B C30B C31B -60.1(9)
N6B C30B C31B C32B -113.4(10)
C23B C30B C31B C32B 121.3(10)
N6B C30B C31B C36B 69.7(12)
C23B C30B C31B C36B -55.6(11)
C36B C31B C32B C33B 0.5(16)
C30B C31B C32B C33B -176.5(10)
C31B C32B C33B C34B 0.8(18)
C32B C33B C34B C35B -1.4(19)
C33B C34B C35B C36B 0.8(19)
C34B C35B C36B C31B 0.6(17)
C32B C31B C36B C35B -1.2(15)
C30B C31B C36B C35B 175.8(10)
